data_4301398
loop_
_publ_author_name
'Benjamin J. Coe'
'Simon P. Foxon'
'Elizabeth C. Harper'
'James Raftery'
'Rachel Shaw'
'Catherine A. Swanson'
'Inge Asselberghs'
'Koen Clays'
'Bruce S. Brunschwig'
'Anthony G. Fitch'

_publ_section_title
;
Nonlinear Optical and Related Properties of Iron(II) Pentacyanide Complexes
with Quaternary Nitrogen Electron Acceptor Units
;
_journal_name_full 'Inorganic Chemistry'
_journal_page_first 1370
_journal_page_last 1379
_journal_paper_doi 10.1021/ic801224u
_journal_volume 48
_journal_year 2009
_chemical_formula_sum 'C15 H20 Fe N9 Na O3'
_chemical_formula_weight 453.24
_chemical_name_systematic
; 
 ? 
;
_space_group_IT_number 26
_symmetry_cell_setting orthorhombic
_symmetry_space_group_name_Hall 'P 2c -2'
_symmetry_space_group_name_H-M 'P m c 21'
_atom_sites_solution_hydrogens geom
_atom_sites_solution_primary direct
_atom_sites_solution_secondary difmap
_audit_creation_method SHELXL-97
_cell_angle_alpha 90.00
_cell_angle_beta 90.00
_cell_angle_gamma 90.00
_cell_formula_units_Z 2
_cell_length_a 7.6975(3)
_cell_length_b 7.9969(3)
_cell_length_c 15.8435(6)
_cell_measurement_reflns_used 1854
_cell_measurement_temperature 150(2)
_cell_measurement_theta_max 30.714
_cell_measurement_theta_min 2.482
_cell_volume 975.26(6)
_computing_cell_refinement 'Bruker SAINT'
_computing_data_collection 'Bruker APEX 2'
_computing_data_reduction 'Bruker SAINT'
_computing_molecular_graphics 'Bruker SHELXTL'
_computing_publication_material 'Bruker SHELXTL and local programs'
_computing_structure_refinement 'SHELXL-97 (Sheldrick, 1997)'
_computing_structure_solution 'SHELXS-97 (Sheldrick, 1990)'
_diffrn_ambient_temperature 150(2)
_diffrn_measured_fraction_theta_full 0.941
_diffrn_measured_fraction_theta_max 0.941
_diffrn_measurement_device_type 'Bruker APEX II CCD diffractometer'
_diffrn_measurement_method 'w\ rotation wuth narrow frames'
_diffrn_radiation_monochromator 'silicon 111'
_diffrn_radiation_source 'Daresbury SRS STATION 9.8'
_diffrn_radiation_type synchrotron
_diffrn_radiation_wavelength 0.69260
_diffrn_reflns_av_R_equivalents 0.0499
_diffrn_reflns_av_sigmaI/netI 0.0569
_diffrn_reflns_limit_h_max 11
_diffrn_reflns_limit_h_min -11
_diffrn_reflns_limit_k_max 11
_diffrn_reflns_limit_k_min -11
_diffrn_reflns_limit_l_max 23
_diffrn_reflns_limit_l_min -23
_diffrn_reflns_number 10119
_diffrn_reflns_theta_full 31.04
_diffrn_reflns_theta_max 31.04
_diffrn_reflns_theta_min 2.48
_exptl_absorpt_coefficient_mu 0.834
_exptl_absorpt_correction_T_max 0.9754
_exptl_absorpt_correction_T_min 0.8852
_exptl_absorpt_correction_type multi-scan
_exptl_absorpt_process_details SADABS
_exptl_crystal_colour blue
_exptl_crystal_density_diffrn 1.543
_exptl_crystal_density_method 'not measured'
_exptl_crystal_description needle
_exptl_crystal_F_000 468
_exptl_crystal_size_max 0.15
_exptl_crystal_size_mid 0.06
_exptl_crystal_size_min 0.03
_refine_diff_density_max 0.553
_refine_diff_density_min -0.478
_refine_diff_density_rms 0.112
_refine_ls_abs_structure_details 'Flack H D (1983), Acta Cryst. A39, 876-881'
_refine_ls_abs_structure_Flack 0.088(14)
_refine_ls_extinction_method none
_refine_ls_goodness_of_fit_ref 1.097
_refine_ls_hydrogen_treatment constr
_refine_ls_matrix_type full
_refine_ls_number_parameters 162
_refine_ls_number_reflns 3262
_refine_ls_number_restraints 1
_refine_ls_restrained_S_all 1.097
_refine_ls_R_factor_all 0.0380
_refine_ls_R_factor_gt 0.0372
_refine_ls_shift/su_max 0.000
_refine_ls_shift/su_mean 0.000
_refine_ls_structure_factor_coef Fsqd
_refine_ls_weighting_details 'calc w=1/[\s^2^(Fo^2^)+(0.0652P)^2^+0.0000P] where P=(Fo^2^+2Fc^2^)/3'
_refine_ls_weighting_scheme calc
_refine_ls_wR_factor_gt 0.1040
_refine_ls_wR_factor_ref 0.1051
_reflns_number_gt 3177
_reflns_number_total 3262
_reflns_threshold_expression >2sigma(I)
_cod_data_source_file ic801224u_si_001_2.cif
_cod_data_source_block 1P.3H2O
_cod_depositor_comments
;
The following automatic conversions were performed:
'_symmetry_cell_setting' value 'Orthorhombic' changed to 'orthorhombic'
according to '/home/saulius/struct/CIF-dictionaries/cif_core.dic'
dictionary named 'cif_core.dic' version 2.4.1 from 2010-06-29.

Automatic conversion script
Id: cif_fix_enum 1527 2010-12-29 10:47:43Z saulius 
;
_cod_database_code 4301398

loop_
_symmetry_equiv_pos_as_xyz
'x, y, z'
'-x, -y, z+1/2'
'-x, y, z'
'x, -y, z+1/2'

loop_
_atom_site_label
_atom_site_type_symbol
_atom_site_fract_x
_atom_site_fract_y
_atom_site_fract_z
_atom_site_U_iso_or_equiv
_atom_site_adp_type
_atom_site_occupancy
_atom_site_symmetry_multiplicity
_atom_site_calc_flag
_atom_site_refinement_flags
_atom_site_disorder_assembly
_atom_site_disorder_group
Fe1 Fe 0.0000 0.21915(4) 0.217544(19) 0.01489(10) Uani 1 2 d S . .
Na1 Na 0.5000 0.16634(15) 0.44612(7) 0.0236(2) Uani 1 2 d S . .
O1 O 0.5000 -0.0895(3) 0.52647(14) 0.0306(4) Uani 1 2 d S . .
O2 O 0.7219(3) 0.2919(2) 0.52807(13) 0.0364(4) Uani 1 1 d . . .
N1 N 0.0000 -0.1064(3) 0.11426(16) 0.0303(5) Uani 1 2 d S . .
N2 N 0.2815(2) 0.0787(2) 0.33757(11) 0.0269(3) Uani 1 1 d . . .
N3 N 0.2627(2) 0.3678(2) 0.09143(11) 0.0265(3) Uani 1 1 d . . .
N4 N 0.0000 0.4209(2) 0.28781(12) 0.0160(3) Uani 1 2 d S . .
N5 N 0.0000 0.7014(3) 0.39139(14) 0.0192(4) Uani 1 2 d S . .
N6 N 0.5000 0.4409(3) 0.35915(17) 0.0303(5) Uani 1 2 d S . .
N7 N 0.5000 0.7142(3) 0.25354(16) 0.0245(5) Uani 1 2 d S . .
C1 C 0.0000 0.0182(3) 0.15297(16) 0.0211(4) Uani 1 2 d S . .
C2 C 0.1780(2) 0.1268(2) 0.29037(11) 0.0198(3) Uani 1 1 d . . .
C3 C 0.1698(2) 0.3113(2) 0.14152(11) 0.0194(3) Uani 1 1 d . . .
C4 C 0.0000 0.4092(3) 0.37321(15) 0.0212(4) Uani 1 2 d S . .
H4 H 0.0000 0.3013 0.3983 0.025 Uiso 1 2 calc SR . .
C5 C 0.0000 0.5476(3) 0.42503(15) 0.0205(4) Uani 1 2 d S . .
H5 H 0.0000 0.5340 0.4846 0.025 Uiso 1 2 calc SR . .
C6 C 0.0000 0.5781(3) 0.25654(15) 0.0205(4) Uani 1 2 d S . .
H6 H 0.0000 0.5921 0.1970 0.025 Uiso 1 2 calc SR . .
C7 C 0.0000 0.7191(3) 0.30657(18) 0.0228(5) Uani 1 2 d S . .
H7 H 0.0000 0.8273 0.2818 0.027 Uiso 1 2 calc SR . .
C8 C 0.0000 0.8498(3) 0.44745(16) 0.0259(5) Uani 1 2 d S . .
H8A H 0.0375 0.8168 0.5042 0.039 Uiso 0.50 1 calc PR . .
H8B H -0.1175 0.8967 0.4502 0.039 Uiso 0.50 1 calc PR . .
H8C H 0.0800 0.9341 0.4250 0.039 Uiso 0.50 1 calc PR . .
C9 C 0.5000 0.4237(4) 0.2762(2) 0.0296(6) Uani 1 2 d S . .
H9 H 0.5000 0.3142 0.2529 0.036 Uiso 1 2 calc SR . .
C10 C 0.5000 0.5602(3) 0.2218(2) 0.0250(4) Uani 1 2 d S . .
H10 H 0.5000 0.5435 0.1624 0.030 Uiso 1 2 calc SR . .
C11 C 0.5000 0.5965(4) 0.3892(2) 0.0343(7) Uani 1 2 d S . .
H11 H 0.5000 0.6121 0.4486 0.041 Uiso 1 2 calc SR . .
C12 C 0.5000 0.7374(4) 0.3375(2) 0.0334(7) Uani 1 2 d S . .
H12 H 0.5000 0.8467 0.3609 0.040 Uiso 1 2 calc SR . .
C13 C 0.5000 0.8629(4) 0.19529(18) 0.0295(6) Uani 1 2 d S . .
H13A H 0.3805 0.8884 0.1783 0.044 Uiso 0.50 1 calc PR . .
H13B H 0.5696 0.8374 0.1451 0.044 Uiso 0.50 1 calc PR . .
H13C H 0.5499 0.9596 0.2245 0.044 Uiso 0.50 1 calc PR . .

loop_
_atom_site_aniso_label
_atom_site_aniso_U_11
_atom_site_aniso_U_22
_atom_site_aniso_U_33
_atom_site_aniso_U_23
_atom_site_aniso_U_13
_atom_site_aniso_U_12
Fe1 0.01656(14) 0.01407(15) 0.01403(14) 0.00018(11) 0.000 0.000
Na1 0.0250(5) 0.0223(5) 0.0235(5) 0.0011(4) 0.000 0.000
O1 0.0357(11) 0.0239(9) 0.0323(11) 0.0052(8) 0.000 0.000
O2 0.0395(10) 0.0330(9) 0.0366(9) -0.0006(6) -0.0085(8) -0.0052(6)
N1 0.0500(15) 0.0187(10) 0.0221(10) -0.0019(8) 0.000 0.000
N2 0.0246(8) 0.0265(8) 0.0295(8) 0.0024(6) -0.0030(6) 0.0011(6)
N3 0.0245(7) 0.0312(8) 0.0238(8) 0.0016(6) 0.0026(6) -0.0027(6)
N4 0.0190(8) 0.0158(8) 0.0131(8) -0.0004(6) 0.000 0.000
N5 0.0262(10) 0.0170(9) 0.0144(9) 0.0003(7) 0.000 0.000
N6 0.0370(13) 0.0244(11) 0.0293(12) -0.0001(9) 0.000 0.000
N7 0.0319(12) 0.0230(12) 0.0184(11) -0.0018(8) 0.000 0.000
C1 0.0255(11) 0.0186(10) 0.0193(11) 0.0030(9) 0.000 0.000
C2 0.0201(7) 0.0178(7) 0.0214(7) 0.0014(6) 0.0008(6) -0.0013(6)
C3 0.0202(8) 0.0194(6) 0.0185(7) -0.0018(6) -0.0009(6) 0.0008(6)
C4 0.0325(12) 0.0165(10) 0.0147(10) 0.0015(7) 0.000 0.000
C5 0.0295(12) 0.0174(10) 0.0145(10) 0.0012(8) 0.000 0.000
C6 0.0314(12) 0.0159(10) 0.0143(10) 0.0002(8) 0.000 0.000
C7 0.0344(14) 0.0174(12) 0.0166(12) 0.0004(7) 0.000 0.000
C8 0.0454(16) 0.0180(11) 0.0143(10) -0.0025(8) 0.000 0.000
C9 0.0358(14) 0.0231(12) 0.0299(14) -0.0026(10) 0.000 0.000
C10 0.0319(11) 0.0221(10) 0.0211(11) -0.0032(11) 0.000 0.000
C11 0.0516(19) 0.0292(14) 0.0220(12) -0.0019(11) 0.000 0.000
C12 0.056(2) 0.0242(13) 0.0204(13) -0.0038(10) 0.000 0.000
C13 0.0434(15) 0.0238(12) 0.0212(12) 0.0009(9) 0.000 0.000

loop_
_atom_type_symbol
_atom_type_description
_atom_type_scat_dispersion_real
_atom_type_scat_dispersion_imag
_atom_type_scat_source
C C 0.0033 0.0016 'International Tables Vol C Tables 4.2.6.8 and 6.1.1.4'
H H 0.0000 0.0000 'International Tables Vol C Tables 4.2.6.8 and 6.1.1.4'
N N 0.0061 0.0033 'International Tables Vol C Tables 4.2.6.8 and 6.1.1.4'
Na Na 0.0362 0.0249 'International Tables Vol C Tables 4.2.6.8 and 6.1.1.4'
Fe Fe 0.3463 0.8444 'International Tables Vol C Tables 4.2.6.8 and 6.1.1.4'
O O 0.0106 0.0060 'International Tables Vol C Tables 4.2.6.8 and 6.1.1.4'

loop_
_geom_angle_atom_site_label_1
_geom_angle_atom_site_label_2
_geom_angle_atom_site_label_3
_geom_angle
_geom_angle_site_symmetry_1
_geom_angle_site_symmetry_3
_geom_angle_publ_flag
C1 Fe1 C3 89.24(8) . 3 ?
C1 Fe1 C3 89.24(8) . . ?
C3 Fe1 C3 85.60(11) 3 . ?
C1 Fe1 C2 89.90(7) . . ?
C3 Fe1 C2 177.63(8) 3 . ?
C3 Fe1 C2 92.19(7) . . ?
C1 Fe1 C2 89.90(7) . 3 ?
C3 Fe1 C2 92.19(7) 3 3 ?
C3 Fe1 C2 177.63(8) . 3 ?
C2 Fe1 C2 90.02(10) . 3 ?
C1 Fe1 N4 177.86(10) . . ?
C3 Fe1 N4 92.32(7) 3 . ?
C3 Fe1 N4 92.32(7) . . ?
C2 Fe1 N4 88.59(7) . . ?
C2 Fe1 N4 88.59(7) 3 . ?
O2 Na1 O2 92.28(11) . 3_655 ?
O2 Na1 O1 94.03(6) . . ?
O2 Na1 O1 94.03(6) 3_655 . ?
O2 Na1 N2 168.19(8) . . ?
O2 Na1 N2 90.61(7) 3_655 . ?
O1 Na1 N2 97.19(7) . . ?
O2 Na1 N2 90.61(7) . 3_655 ?
O2 Na1 N2 168.19(8) 3_655 3_655 ?
O1 Na1 N2 97.19(7) . 3_655 ?
N2 Na1 N2 84.34(9) . 3_655 ?
O2 Na1 N6 86.13(7) . . ?
O2 Na1 N6 86.13(7) 3_655 . ?
O1 Na1 N6 179.77(10) . . ?
N2 Na1 N6 82.64(7) . . ?
N2 Na1 N6 82.65(7) 3_655 . ?
C2 N2 Na1 144.28(15) . . ?
C6 N4 C4 115.5(2) . . ?
C6 N4 Fe1 123.88(17) . . ?
C4 N4 Fe1 120.66(16) . . ?
C5 N5 C7 119.5(2) . . ?
C5 N5 C8 119.8(2) . . ?
C7 N5 C8 120.8(2) . . ?
C9 N6 C11 116.9(3) . . ?
C9 N6 Na1 116.1(2) . . ?
C11 N6 Na1 127.0(2) . . ?
C10 N7 C12 120.1(3) . . ?
C10 N7 C13 120.0(2) . . ?
C12 N7 C13 119.9(2) . . ?
N1 C1 Fe1 179.1(2) . . ?
N2 C2 Fe1 175.83(17) . . ?
N3 C3 Fe1 175.06(16) . . ?
N4 C4 C5 122.6(2) . . ?
N4 C4 H4 118.7 . . ?
C5 C4 H4 118.7 . . ?
N5 C5 C4 120.0(2) . . ?
N5 C5 H5 120.0 . . ?
C4 C5 H5 120.0 . . ?
N4 C6 C7 123.4(2) . . ?
N4 C6 H6 118.3 . . ?
C7 C6 H6 118.3 . . ?
N5 C7 C6 119.1(2) . . ?
N5 C7 H7 120.5 . . ?
C6 C7 H7 120.5 . . ?
N5 C8 H8A 109.5 . . ?
N5 C8 H8B 109.5 . . ?
H8A C8 H8B 109.5 . . ?
N5 C8 H8C 109.5 . . ?
H8A C8 H8C 109.5 . . ?
H8B C8 H8C 109.5 . . ?
N6 C9 C10 122.3(3) . . ?
N6 C9 H9 118.8 . . ?
C10 C9 H9 118.8 . . ?
N7 C10 C9 119.5(3) . . ?
N7 C10 H10 120.2 . . ?
C9 C10 H10 120.2 . . ?
N6 C11 C12 123.1(3) . . ?
N6 C11 H11 118.5 . . ?
C12 C11 H11 118.5 . . ?
N7 C12 C11 118.1(3) . . ?
N7 C12 H12 121.0 . . ?
C11 C12 H12 121.0 . . ?
N7 C13 H13A 109.5 . . ?
N7 C13 H13B 109.5 . . ?
H13A C13 H13B 109.5 . . ?
N7 C13 H13C 109.5 . . ?
H13A C13 H13C 109.5 . . ?
H13B C13 H13C 109.5 . . ?

loop_
_geom_bond_atom_site_label_1
_geom_bond_atom_site_label_2
_geom_bond_distance
_geom_bond_site_symmetry_2
_geom_bond_publ_flag
Fe1 C1 1.905(3) . ?
Fe1 C3 1.9242(19) 3 ?
Fe1 C3 1.9242(19) . ?
Fe1 C2 1.9377(18) . ?
Fe1 C2 1.9377(18) 3 ?
Fe1 N4 1.960(2) . ?
Na1 O2 2.369(2) . ?
Na1 O2 2.369(2) 3_655 ?
Na1 O1 2.410(2) . ?
Na1 N2 2.5057(19) . ?
Na1 N2 2.5057(19) 3_655 ?
Na1 N6 2.592(3) . ?
N1 C1 1.170(4) . ?
N2 C2 1.158(2) . ?
N3 C3 1.160(2) . ?
N4 C6 1.351(3) . ?
N4 C4 1.356(3) . ?
N5 C5 1.340(3) . ?
N5 C7 1.351(4) . ?
N5 C8 1.483(3) . ?
N6 C9 1.321(4) . ?
N6 C11 1.333(4) . ?
N7 C10 1.331(3) . ?
N7 C12 1.343(4) . ?
N7 C13 1.505(4) . ?
C4 C5 1.378(3) . ?
C4 H4 0.9500 . ?
C5 H5 0.9500 . ?
C6 C7 1.379(3) . ?
C6 H6 0.9500 . ?
C7 H7 0.9500 . ?
C8 H8A 0.9800 . ?
C8 H8B 0.9800 . ?
C8 H8C 0.9800 . ?
C9 C10 1.391(4) . ?
C9 H9 0.9500 . ?
C10 H10 0.9500 . ?
C11 C12 1.393(4) . ?
C11 H11 0.9500 . ?
C12 H12 0.9500 . ?
C13 H13A 0.9800 . ?
C13 H13B 0.9800 . ?
C13 H13C 0.9800 . ?

loop_
_geom_torsion_atom_site_label_1
_geom_torsion_atom_site_label_2
_geom_torsion_atom_site_label_3
_geom_torsion_atom_site_label_4
_geom_torsion
_geom_torsion_site_symmetry_1
_geom_torsion_site_symmetry_2
_geom_torsion_site_symmetry_3
_geom_torsion_site_symmetry_4
_geom_torsion_publ_flag
O2 Na1 N2 C2 -44.1(5) . . . . ?
O2 Na1 N2 C2 60.1(3) 3_655 . . . ?
O1 Na1 N2 C2 154.2(3) . . . . ?
N2 Na1 N2 C2 -109.2(2) 3_655 . . . ?
N6 Na1 N2 C2 -25.9(3) . . . . ?
C1 Fe1 N4 C6 180.000(6) . . . . ?
C3 Fe1 N4 C6 -42.84(5) 3 . . . ?
C3 Fe1 N4 C6 42.84(5) . . . . ?
C2 Fe1 N4 C6 134.97(5) . . . . ?
C2 Fe1 N4 C6 -134.97(5) 3 . . . ?
C1 Fe1 N4 C4 0.000(6) . . . . ?
C3 Fe1 N4 C4 137.16(5) 3 . . . ?
C3 Fe1 N4 C4 -137.16(5) . . . . ?
C2 Fe1 N4 C4 -45.03(5) . . . . ?
C2 Fe1 N4 C4 45.03(5) 3 . . . ?
O2 Na1 N6 C9 133.72(5) . . . . ?
O2 Na1 N6 C9 -133.72(5) 3_655 . . . ?
O1 Na1 N6 C9 0.00(9) . . . . ?
N2 Na1 N6 C9 -42.60(4) . . . . ?
N2 Na1 N6 C9 42.60(4) 3_655 . . . ?
O2 Na1 N6 C11 -46.28(5) . . . . ?
O2 Na1 N6 C11 46.28(5) 3_655 . . . ?
O1 Na1 N6 C11 180.00(9) . . . . ?
N2 Na1 N6 C11 137.40(4) . . . . ?
N2 Na1 N6 C11 -137.40(4) 3_655 . . . ?
C3 Fe1 C1 N1 -137.20(6) 3 . . . ?
C3 Fe1 C1 N1 137.20(6) . . . . ?
C2 Fe1 C1 N1 45.01(5) . . . . ?
C2 Fe1 C1 N1 -45.01(5) 3 . . . ?
N4 Fe1 C1 N1 0.000(17) . . . . ?
Na1 N2 C2 Fe1 -40(2) . . . . ?
C1 Fe1 C2 N2 -160(2) . . . . ?
C3 Fe1 C2 N2 132(2) 3 . . . ?
C3 Fe1 C2 N2 111(2) . . . . ?
C2 Fe1 C2 N2 -70(2) 3 . . . ?
N4 Fe1 C2 N2 19(2) . . . . ?
C1 Fe1 C3 N3 73(2) . . . . ?
C3 Fe1 C3 N3 -17(2) 3 . . . ?
C2 Fe1 C3 N3 163(2) . . . . ?
C2 Fe1 C3 N3 4(4) 3 . . . ?
N4 Fe1 C3 N3 -109(2) . . . . ?
C6 N4 C4 C5 0.0 . . . . ?
Fe1 N4 C4 C5 180.0 . . . . ?
C7 N5 C5 C4 0.000(1) . . . . ?
C8 N5 C5 C4 180.0 . . . . ?
N4 C4 C5 N5 0.0 . . . . ?
C4 N4 C6 C7 0.0 . . . . ?
Fe1 N4 C6 C7 180.0 . . . . ?
C5 N5 C7 C6 0.0 . . . . ?
C8 N5 C7 C6 180.0 . . . . ?
N4 C6 C7 N5 0.0 . . . . ?
C11 N6 C9 C10 0.000(1) . . . . ?
Na1 N6 C9 C10 180.0 . . . . ?
C12 N7 C10 C9 0.0 . . . . ?
C13 N7 C10 C9 180.0 . . . . ?
N6 C9 C10 N7 0.0 . . . . ?
C9 N6 C11 C12 0.000(1) . . . . ?
Na1 N6 C11 C12 180.0 . . . . ?
C10 N7 C12 C11 0.000(1) . . . . ?
C13 N7 C12 C11 180.0 . . . . ?
N6 C11 C12 N7 0.000(1) . . . . ?
